data_1100541
loop_
_publ_author_name
'Grebe, Jutta'
'Geiseler, Gertraud'
'Harms, Klaus'
'Dehnicke, Kurt'

_publ_section_title
;
 Donor-Akzeptor-Komplexe von Halogenidionen mit 1.4-Diiodtetrafluorbenzol /
 Donor-Acceptor Complexes of Halide Ions with 1,4-Diiodotetrafluorobenzene
;
_journal_coden_ASTM ZNBSEN
_journal_issue 1
_journal_name_full
;
 Zeitschrift f\"ur Naturforschung, B: A Journal of Chemical Sciences
;
_journal_page_first 77
_journal_page_last 86
_journal_paper_doi 10.1515/znb-1999-0116
_journal_volume 54
_journal_year 1999
_chemical_formula_sum 'C12 H15 Br F4 I2 N2'
_space_group_IT_number 14
_symmetry_cell_setting monoclinic
_symmetry_space_group_name_Hall '-P 2ybc'
_symmetry_space_group_name_H-M 'P 1 21/c 1'
_cell_angle_alpha 90
_cell_angle_beta 102.81(1)
_cell_angle_gamma 90
_cell_formula_units_Z 4
_cell_length_a 14.008(1)
_cell_length_b 16.699(2)
_cell_length_c 7.959(1)
_cod_original_sg_symbol_H-M 'P 21/c'
_cod_original_formula_sum 'C12 H15 Br1 F4 I2 N2'
_cod_database_code 1100541

loop_
_symmetry_equiv_pos_site_id
_symmetry_equiv_pos_as_xyz
1 x,y,z
2 x,1/2-y,1/2+z
3 -x,-y,-z
4 -x,-1/2+y,-1/2-z

loop_
_atom_site_label
_atom_site_type_symbol
_atom_site_fract_x
_atom_site_fract_y
_atom_site_fract_z
I1 I 0.17397(2) 0.29538(2) 0.01221(4)
I2 I -0.17192(3) 0.03507(2) -0.46930(5)
Br1 Br 0.34425(4) 0.42010(3) 0.21415(7)
F1 F -0.0274(2) 0.32394(18) -0.2554(5)
F2 F -0.1569(3) 0.2254(2) -0.4444(5)
F3 F 0.0234(2) 0.00396(18) -0.1770(5)
F4 F 0.1535(2) 0.1028(2) 0.0128(4)
N1 N 0.4754(3) 0.1270(2) 0.2622(5)
N2 N -0.3515(4) 0.1792(4) -0.1823(7)
C1 C 0.0665(4) 0.2165(3) -0.1167(6)
C2 C -0.0142(4) 0.2444(3) -0.2314(7)
C3 C -0.0807(4) 0.1934(3) -0.3317(7)
C4 C -0.0700(4) 0.1110(3) -0.3163(6)
C5 C 0.0096(4) 0.0832(3) -0.1976(7)
C6 C 0.0769(4) 0.1343(3) -0.0988(6)
C7 C 0.4117(6) 0.1989(5) 0.2385(12)
H1 H 0.36680 0.19650 0.12660
H2 H 0.45180 0.24660 0.24520
H3 H 0.37470 0.20050 0.32810
C8 C 0.5398(5) 0.1264(4) 0.4386(7)
H4 H 0.49980 0.12890 0.52350
H5 H 0.58320 0.17240 0.45220
H6 H 0.57840 0.07770 0.45480
C9 C 0.4157(5) 0.0527(4) 0.2369(9)
H7 H 0.37320 0.05300 0.12270
H8 H 0.37630 0.05010 0.32280
H9 H 0.45860 0.00650 0.24870
C10 C 0.5382(2) 0.1296(3) 0.1333(4)
H10 H 0.49710 0.12720 0.01790
H11 H 0.58260 0.08430 0.15110
H12 H 0.57560 0.17890 0.14690
C11 C -0.2946(3) 0.1389(3) -0.1000(4)
C12 C -0.2224(3) 0.0879(3) 0.0042(4)
H13 H -0.213(7) 0.113(6) 0.137(14)
H14 H -0.195(7) 0.044(6) -0.059(14)
H15 H -0.252(7) 0.052(6) 0.045(14)

loop_
_atom_type_symbol
_atom_type_radius_bond
C 0.68
H 0.23
Br 1.21
F 0.64
I 1.40
N 0.68
